data_7151604
loop_
_publ_author_name
'Caira, Mino R.'
'Paul Chang, Y.'
'Nassimbeni, Luigi R.'
'Su, Hong'

_publ_section_title
;
 Inclusion of quinolines by binaphthol: structures and selectivity.
;
_journal_issue 5
_journal_name_full 'Organic &amp; biomolecular chemistry'
_journal_page_first 655
_journal_page_last 659
_journal_paper_doi 10.1039/b314691j
_journal_volume 2
_journal_year 2004
_chemical_formula_moiety C20H14O22C10H9N1
_chemical_formula_sum 'C40 H32 N2 O2'
_chemical_formula_weight 572.68
_chemical_name_common
;
2,2-dihydroxyl-1,1'-binaphthyl di-8-methylquinoline
;
_chemical_name_systematic
;
2,2-dihydroxyl-1,1'-binaphthyl di-8-methylquinoline
;
_space_group_IT_number 15
_symmetry_cell_setting monoclinic
_symmetry_space_group_name_Hall '-C 2yc'
_symmetry_space_group_name_H-M 'C 1 2/c 1'
_atom_sites_solution_hydrogens geom
_atom_sites_solution_primary direct
_atom_sites_solution_secondary difmap
_audit_creation_method SHELXL-97
_cell_angle_alpha 90.00
_cell_angle_beta 105.1000(10)
_cell_angle_gamma 90.00
_cell_formula_units_Z 4
_cell_length_a 14.4495(3)
_cell_length_b 11.0481(3)
_cell_length_c 19.6571(6)
_cell_volume 3029.70(14)
_computing_cell_refinement 'DENZO-SMN (Otwinowski & Minor, 1997)'
_computing_data_collection 'COLLECT (2000)'
_computing_data_reduction 'DENZO-SMN (Otwinowski & Minor, 1997)'
_computing_molecular_graphics 'X-seed (Barbour, 2001)'
_computing_publication_material 'SHELXL-97 (Sheldrick, 1997)'
_computing_structure_refinement 'SHELXL-97 (Sheldrick, 1997)'
_computing_structure_solution 'SHELXS-86 (Sheldrick, 1986)'
_diffrn_ambient_temperature 203(2)
_diffrn_measured_fraction_theta_full 0.977
_diffrn_measured_fraction_theta_max 0.977
_diffrn_measurement_device_type 'Nonius Kappa CCD diffractometer'
_diffrn_measurement_method '1.0\% \f scans and \w scans'
_diffrn_radiation_monochromator graphite
_diffrn_radiation_source 'fine-focus sealed tube'
_diffrn_radiation_type MoK\a
_diffrn_radiation_wavelength 0.71073
_diffrn_reflns_av_R_equivalents 0.0307
_diffrn_reflns_av_sigmaI/netI 0.0585
_diffrn_reflns_limit_h_max 18
_diffrn_reflns_limit_h_min -18
_diffrn_reflns_limit_k_max 13
_diffrn_reflns_limit_k_min -12
_diffrn_reflns_limit_l_max 25
_diffrn_reflns_limit_l_min -25
_diffrn_reflns_number 5783
_diffrn_reflns_theta_full 27.50
_diffrn_reflns_theta_max 27.50
_diffrn_reflns_theta_min 2.35
_exptl_absorpt_coefficient_mu 0.077
_exptl_absorpt_correction_T_max 0.9932
_exptl_absorpt_correction_T_min 0.9699
_exptl_crystal_colour colourless
_exptl_crystal_density_diffrn 1.256
_exptl_crystal_density_method 'not measured'
_exptl_crystal_description prism
_exptl_crystal_F_000 1208
_exptl_crystal_size_max 0.2
_exptl_crystal_size_mid 0.3
_exptl_crystal_size_min 0.2
_refine_diff_density_max 0.372
_refine_diff_density_min -0.160
_refine_diff_density_rms 0.037
_refine_ls_extinction_coef N/A
_refine_ls_extinction_method none
_refine_ls_goodness_of_fit_ref 1.018
_refine_ls_hydrogen_treatment mixed
_refine_ls_matrix_type full
_refine_ls_number_parameters 204
_refine_ls_number_reflns 3402
_refine_ls_number_restraints 2
_refine_ls_restrained_S_all 1.017
_refine_ls_R_factor_all 0.1110
_refine_ls_R_factor_gt 0.0534
_refine_ls_shift/su_max 0.000
_refine_ls_shift/su_mean 0.000
_refine_ls_structure_factor_coef Fsqd
_refine_ls_weighting_details 'calc w=1/[\s^2^(Fo^2^)+(0.0637P)^2^+1.3132P] where P=(Fo^2^+2Fc^2^)/3'
_refine_ls_weighting_scheme calc
_refine_ls_wR_factor_gt 0.1265
_refine_ls_wR_factor_ref 0.1520
_reflns_number_gt 1937
_reflns_number_total 3402
_reflns_threshold_expression >2sigma(I)
_cod_data_source_file b314691j.txt
_cod_data_source_block c_BINAP.2(8MeQ)
_cod_depositor_comments
;
The following automatic conversions were performed:
'_symmetry_cell_setting' value 'Monoclinic' changed to 'monoclinic'
according to '/home/saulius/struct/CIF-dictionaries/cif_core.dic'
dictionary named 'cif_core.dic' version 2.4.1 from 2010-06-29.

Automatic conversion script
Id: cif_fix_enum 1555 2011-01-17 13:19:09Z saulius 
;
_cod_original_sg_symbol_H-M C2/c
_cod_database_code 7151604

loop_
_symmetry_equiv_pos_as_xyz
'x, y, z'
'-x, y, -z+1/2'
'x+1/2, y+1/2, z'
'-x+1/2, y+1/2, -z+1/2'
'-x, -y, -z'
'x, -y, z-1/2'
'-x+1/2, -y+1/2, -z'
'x+1/2, -y+1/2, z-1/2'

loop_
_atom_site_label
_atom_site_type_symbol
_atom_site_fract_x
_atom_site_fract_y
_atom_site_fract_z
_atom_site_U_iso_or_equiv
_atom_site_adp_type
_atom_site_occupancy
_atom_site_symmetry_multiplicity
_atom_site_calc_flag
_atom_site_refinement_flags
_atom_site_disorder_assembly
_atom_site_disorder_group
C1 C 0.02806(12) 0.53714(15) 0.22273(9) 0.0334(4) Uani 1 1 d . . .
C9 C 0.15659(13) 0.45283(16) 0.17484(10) 0.0394(4) Uani 1 1 d . . .
C10 C 0.10369(12) 0.45221(15) 0.22671(9) 0.0342(4) Uani 1 1 d . . .
C2 C 0.00692(12) 0.61851(16) 0.16791(10) 0.0390(4) Uani 1 1 d . . .
C8 C 0.12858(13) 0.36455(17) 0.28075(10) 0.0426(5) Uani 1 1 d . . .
H8 H 0.0948 0.3621 0.3156 0.051 Uiso 1 1 calc R . .
C3 C 0.05872(15) 0.61758(18) 0.11575(11) 0.0495(5) Uani 1 1 d . . .
H3 H 0.0428 0.6730 0.0782 0.059 Uiso 1 1 calc R . .
C5 C 0.23164(14) 0.36743(19) 0.18020(12) 0.0502(5) Uani 1 1 d . . .
H5 H 0.2673 0.3683 0.1464 0.060 Uiso 1 1 calc R . .
C7 C 0.20085(14) 0.28319(19) 0.28336(11) 0.0522(5) Uani 1 1 d . . .
H7 H 0.2155 0.2254 0.3197 0.063 Uiso 1 1 calc R . .
C6 C 0.25296(15) 0.2850(2) 0.23278(12) 0.0566(6) Uani 1 1 d . . .
H6 H 0.3027 0.2290 0.2352 0.068 Uiso 1 1 calc R . .
C4 C 0.13105(15) 0.53747(18) 0.11944(11) 0.0502(5) Uani 1 1 d . . .
H4 H 0.1647 0.5384 0.0845 0.060 Uiso 1 1 calc R . .
C10G C -0.07741(13) 1.00041(16) 0.06149(10) 0.0402(5) Uani 1 1 d . . .
C9G C -0.13748(14) 1.0769(2) 0.00954(11) 0.0488(5) Uani 1 1 d . . .
N1G N -0.08652(13) 0.87660(16) 0.05610(10) 0.0545(5) Uani 1 1 d D . .
C8G C -0.00664(15) 1.0520(2) 0.11715(11) 0.0530(5) Uani 1 1 d . . .
C5G C -0.12504(16) 1.2037(2) 0.01624(13) 0.0567(6) Uani 1 1 d . . .
H5G H -0.1650 1.2555 -0.0166 0.068 Uiso 1 1 calc R . .
C4G C -0.20433(17) 1.0240(2) -0.04601(12) 0.0638(6) Uani 1 1 d . . .
H4G H -0.2458 1.0728 -0.0798 0.077 Uiso 1 1 calc R . .
C6G C -0.05612(19) 1.2504(2) 0.06952(14) 0.0651(7) Uani 1 1 d . . .
H6G H -0.0473 1.3347 0.0730 0.078 Uiso 1 1 calc R . .
C3G C -0.20992(19) 0.9009(3) -0.05166(13) 0.0744(7) Uani 1 1 d . . .
H3G H -0.2536 0.8638 -0.0898 0.089 Uiso 1 1 calc R . .
C7G C 0.00295(18) 1.1739(2) 0.12011(13) 0.0651(6) Uani 1 1 d . . .
H7G H 0.0504 1.2087 0.1570 0.078 Uiso 1 1 calc R . .
C2G C -0.14953(18) 0.8324(2) 0.00033(13) 0.0643(6) Uani 1 1 d . . .
H2G H -0.1536 0.7477 -0.0043 0.077 Uiso 1 1 calc R . .
O1 O -0.06544(10) 0.69967(12) 0.16339(7) 0.0528(4) Uani 1 1 d D . .
C11G C 0.05822(18) 0.9707(3) 0.17100(13) 0.0770(8) Uani 1 1 d . . .
H11A H 0.1010 1.0200 0.2065 0.115 Uiso 1 1 calc R . .
H11B H 0.0956 0.9201 0.1478 0.115 Uiso 1 1 calc R . .
H11C H 0.0196 0.9200 0.1932 0.115 Uiso 1 1 calc R . .
H1 H -0.0607(18) 0.7596(18) 0.1284(10) 0.100(9) Uiso 1 1 d D . .

loop_
_atom_site_aniso_label
_atom_site_aniso_U_11
_atom_site_aniso_U_22
_atom_site_aniso_U_33
_atom_site_aniso_U_23
_atom_site_aniso_U_13
_atom_site_aniso_U_12
C1 0.0301(9) 0.0328(9) 0.0383(10) -0.0027(8) 0.0108(8) -0.0032(7)
C9 0.0350(10) 0.0387(10) 0.0460(11) -0.0075(8) 0.0135(8) -0.0035(8)
C10 0.0269(9) 0.0330(9) 0.0418(10) -0.0070(8) 0.0073(8) -0.0027(7)
C2 0.0378(10) 0.0335(10) 0.0484(11) 0.0028(8) 0.0162(9) 0.0012(8)
C8 0.0384(10) 0.0477(11) 0.0402(10) -0.0018(9) 0.0075(8) 0.0061(9)
C3 0.0560(13) 0.0471(12) 0.0512(12) 0.0090(9) 0.0245(10) 0.0015(10)
C5 0.0391(11) 0.0552(13) 0.0609(13) -0.0160(11) 0.0214(10) -0.0012(10)
C7 0.0449(12) 0.0536(13) 0.0505(12) 0.0005(10) -0.0013(10) 0.0137(10)
C6 0.0395(11) 0.0612(14) 0.0661(15) -0.0150(12) 0.0083(11) 0.0138(10)
C4 0.0556(13) 0.0489(12) 0.0566(13) -0.0026(10) 0.0336(11) -0.0034(10)
C10G 0.0413(11) 0.0388(11) 0.0445(10) 0.0064(9) 0.0180(9) 0.0048(9)
C9G 0.0438(11) 0.0613(13) 0.0451(12) 0.0090(10) 0.0186(10) 0.0059(10)
N1G 0.0570(11) 0.0510(11) 0.0577(11) 0.0061(9) 0.0188(9) 0.0028(9)
C8G 0.0508(13) 0.0633(15) 0.0454(12) 0.0001(10) 0.0132(10) -0.0013(11)
C5G 0.0615(14) 0.0483(13) 0.0697(15) 0.0189(12) 0.0340(13) 0.0147(11)
C4G 0.0575(14) 0.0804(18) 0.0511(13) 0.0177(13) 0.0097(12) 0.0072(13)
C6G 0.0780(17) 0.0487(13) 0.0783(17) 0.0015(13) 0.0377(15) 0.0016(13)
C3G 0.0721(17) 0.088(2) 0.0551(15) -0.0043(14) 0.0022(13) -0.0152(15)
C7G 0.0684(16) 0.0614(15) 0.0673(16) -0.0095(12) 0.0211(13) -0.0088(13)
C2G 0.0733(16) 0.0564(14) 0.0636(15) -0.0063(12) 0.0186(14) -0.0127(12)
O1 0.0526(8) 0.0498(9) 0.0628(9) 0.0181(7) 0.0269(7) 0.0168(7)
C11G 0.0657(16) 0.097(2) 0.0569(14) 0.0161(14) -0.0045(12) 0.0111(14)

loop_
_atom_type_symbol
_atom_type_description
_atom_type_scat_dispersion_real
_atom_type_scat_dispersion_imag
_atom_type_scat_source
C C 0.0033 0.0016 'International Tables Vol C Tables 4.2.6.8 and 6.1.1.4'
H H 0.0000 0.0000 'International Tables Vol C Tables 4.2.6.8 and 6.1.1.4'
N N 0.0061 0.0033 'International Tables Vol C Tables 4.2.6.8 and 6.1.1.4'
O O 0.0106 0.0060 'International Tables Vol C Tables 4.2.6.8 and 6.1.1.4'

loop_
_geom_angle_atom_site_label_1
_geom_angle_atom_site_label_2
_geom_angle_atom_site_label_3
_geom_angle
_geom_angle_site_symmetry_1
_geom_angle_site_symmetry_3
_geom_angle_publ_flag
C2 C1 C10 118.91(15) . . ?
C2 C1 C1 120.52(14) . 2 ?
C10 C1 C1 120.57(14) . 2 ?
C4 C9 C5 122.63(17) . . ?
C4 C9 C10 118.34(16) . . ?
C5 C9 C10 119.02(18) . . ?
C8 C10 C9 117.53(16) . . ?
C8 C10 C1 122.23(16) . . ?
C9 C10 C1 120.24(16) . . ?
O1 C2 C1 119.42(15) . . ?
O1 C2 C3 119.88(16) . . ?
C1 C2 C3 120.70(16) . . ?
C7 C8 C10 121.38(18) . . ?
C7 C8 H8 119.3 . . ?
C10 C8 H8 119.3 . . ?
C4 C3 C2 120.67(18) . . ?
C4 C3 H3 119.7 . . ?
C2 C3 H3 119.7 . . ?
C6 C5 C9 121.47(18) . . ?
C6 C5 H5 119.3 . . ?
C9 C5 H5 119.3 . . ?
C8 C7 C6 120.8(2) . . ?
C8 C7 H7 119.6 . . ?
C6 C7 H7 119.6 . . ?
C5 C6 C7 119.77(19) . . ?
C5 C6 H6 120.1 . . ?
C7 C6 H6 120.1 . . ?
C3 C4 C9 121.14(17) . . ?
C3 C4 H4 119.4 . . ?
C9 C4 H4 119.4 . . ?
N1G C10G C8G 119.83(18) . . ?
N1G C10G C9G 120.26(18) . . ?
C8G C10G C9G 119.88(18) . . ?
C4G C9G C5G 122.5(2) . . ?
C4G C9G C10G 118.9(2) . . ?
C5G C9G C10G 118.7(2) . . ?
C2G N1G C10G 117.56(19) . . ?
C7G C8G C10G 118.8(2) . . ?
C7G C8G C11G 121.5(2) . . ?
C10G C8G C11G 119.7(2) . . ?
C6G C5G C9G 120.2(2) . . ?
C6G C5G H5G 119.9 . . ?
C9G C5G H5G 119.9 . . ?
C3G C4G C9G 119.9(2) . . ?
C3G C4G H4G 120.0 . . ?
C9G C4G H4G 120.0 . . ?
C5G C6G C7G 120.5(2) . . ?
C5G C6G H6G 119.7 . . ?
C7G C6G H6G 119.7 . . ?
C4G C3G C2G 118.2(2) . . ?
C4G C3G H3G 120.9 . . ?
C2G C3G H3G 120.9 . . ?
C8G C7G C6G 122.0(2) . . ?
C8G C7G H7G 119.0 . . ?
C6G C7G H7G 119.0 . . ?
N1G C2G C3G 125.1(2) . . ?
N1G C2G H2G 117.4 . . ?
C3G C2G H2G 117.4 . . ?
C2 O1 H1 107.6(15) . . ?
C8G C11G H11A 109.5 . . ?
C8G C11G H11B 109.5 . . ?
H11A C11G H11B 109.5 . . ?
C8G C11G H11C 109.5 . . ?
H11A C11G H11C 109.5 . . ?
H11B C11G H11C 109.5 . . ?

loop_
_geom_bond_atom_site_label_1
_geom_bond_atom_site_label_2
_geom_bond_distance
_geom_bond_site_symmetry_2
_geom_bond_publ_flag
C1 C2 1.375(2) . ?
C1 C10 1.427(2) . ?
C1 C1 1.503(3) 2 ?
C9 C4 1.410(3) . ?
C9 C5 1.420(3) . ?
C9 C10 1.425(2) . ?
C10 C8 1.413(3) . ?
C2 O1 1.363(2) . ?
C2 C3 1.418(2) . ?
C8 C7 1.369(3) . ?
C8 H8 0.9400 . ?
C3 C4 1.357(3) . ?
C3 H3 0.9400 . ?
C5 C6 1.352(3) . ?
C5 H5 0.9400 . ?
C7 C6 1.395(3) . ?
C7 H7 0.9400 . ?
C6 H6 0.9400 . ?
C4 H4 0.9400 . ?
C10G N1G 1.376(3) . ?
C10G C8G 1.409(3) . ?
C10G C9G 1.431(3) . ?
C9G C4G 1.385(3) . ?
C9G C5G 1.415(3) . ?
N1G C2G 1.323(3) . ?
C8G C7G 1.354(3) . ?
C8G C11G 1.513(3) . ?
C5G C6G 1.346(3) . ?
C5G H5G 0.9400 . ?
C4G C3G 1.365(3) . ?
C4G H4G 0.9400 . ?
C6G C7G 1.411(3) . ?
C6G H6G 0.9400 . ?
C3G C2G 1.384(4) . ?
C3G H3G 0.9400 . ?
C7G H7G 0.9400 . ?
C2G H2G 0.9400 . ?
O1 H1 0.969(8) . ?
C11G H11A 0.9700 . ?
C11G H11B 0.9700 . ?
C11G H11C 0.9700 . ?

loop_
_geom_hbond_atom_site_label_D
_geom_hbond_atom_site_label_H
_geom_hbond_atom_site_label_A
_geom_hbond_distance_DH
_geom_hbond_distance_HA
_geom_hbond_distance_DA
_geom_hbond_angle_DHA
_geom_hbond_site_symmetry_A
O1 H1 N1G 0.97(2) 1.89(2) 2.833(2) 165(2) .

loop_
_geom_torsion_atom_site_label_1
_geom_torsion_atom_site_label_2
_geom_torsion_atom_site_label_3
_geom_torsion_atom_site_label_4
_geom_torsion
_geom_torsion_site_symmetry_1
_geom_torsion_site_symmetry_2
_geom_torsion_site_symmetry_3
_geom_torsion_site_symmetry_4
_geom_torsion_publ_flag
C4 C9 C10 C8 178.30(17) . . . . ?
C5 C9 C10 C8 -0.7(2) . . . . ?
C4 C9 C10 C1 -1.1(2) . . . . ?
C5 C9 C10 C1 179.85(16) . . . . ?
C2 C1 C10 C8 -178.93(16) . . . . ?
C1 C1 C10 C8 0.6(3) 2 . . . ?
C2 C1 C10 C9 0.5(2) . . . . ?
C1 C1 C10 C9 -179.96(16) 2 . . . ?
C10 C1 C2 O1 179.70(15) . . . . ?
C1 C1 C2 O1 0.1(3) 2 . . . ?
C10 C1 C2 C3 0.6(3) . . . . ?
C1 C1 C2 C3 -179.01(17) 2 . . . ?
C9 C10 C8 C7 0.1(3) . . . . ?
C1 C10 C8 C7 179.46(17) . . . . ?
O1 C2 C3 C4 179.94(18) . . . . ?
C1 C2 C3 C4 -0.9(3) . . . . ?
C4 C9 C5 C6 -178.12(19) . . . . ?
C10 C9 C5 C6 0.9(3) . . . . ?
C10 C8 C7 C6 0.5(3) . . . . ?
C9 C5 C6 C7 -0.3(3) . . . . ?
C8 C7 C6 C5 -0.4(3) . . . . ?
C2 C3 C4 C9 0.2(3) . . . . ?
C5 C9 C4 C3 179.76(19) . . . . ?
C10 C9 C4 C3 0.8(3) . . . . ?
N1G C10G C9G C4G -0.2(3) . . . . ?
C8G C10G C9G C4G 177.81(18) . . . . ?
N1G C10G C9G C5G -179.03(16) . . . . ?
C8G C10G C9G C5G -1.0(3) . . . . ?
C8G C10G N1G C2G -175.47(18) . . . . ?
C9G C10G N1G C2G 2.5(3) . . . . ?
N1G C10G C8G C7G 177.95(18) . . . . ?
C9G C10G C8G C7G 0.0(3) . . . . ?
N1G C10G C8G C11G -0.6(3) . . . . ?
C9G C10G C8G C11G -178.60(18) . . . . ?
C4G C9G C5G C6G -177.0(2) . . . . ?
C10G C9G C5G C6G 1.8(3) . . . . ?
C5G C9G C4G C3G 176.7(2) . . . . ?
C10G C9G C4G C3G -2.1(3) . . . . ?
C9G C5G C6G C7G -1.5(3) . . . . ?
C9G C4G C3G C2G 1.9(4) . . . . ?
C10G C8G C7G C6G 0.4(3) . . . . ?
C11G C8G C7G C6G 178.9(2) . . . . ?
C5G C6G C7G C8G 0.3(3) . . . . ?
C10G N1G C2G C3G -2.8(3) . . . . ?
C4G C3G C2G N1G 0.6(4) . . . . ?
